data_4341724
loop_
_publ_author_name
'Kumar, Ravi'
'Sankar, Muniappan'

_publ_section_title
;
 Synthesis, Spectral, and Electrochemical Studies of Electronically
 Tunable \b-Substituted Porphyrins with Mixed Substituent Pattern.
;
_journal_name_full 'Inorganic chemistry'
_journal_page_first 141120083817000
_journal_paper_doi 10.1021/ic501259g
_journal_year 2014
_chemical_formula_moiety 'C61 H40 N6 Ni O2 '
_chemical_formula_sum 'C61 H40 N6 Ni O2'
_chemical_formula_weight 947.70
_chemical_name_common ;NiTPP(NO2)Br2(Py);
_chemical_name_systematic
; 
 2-Nitro-5,10,12,13,15,20-diphenylporphyrinato Nickel(II) 
;
_space_group_IT_number 2
_symmetry_cell_setting triclinic
_symmetry_space_group_name_Hall '-P 1'
_symmetry_space_group_name_H-M 'P -1'
_atom_sites_solution_hydrogens geom
_atom_sites_solution_primary direct
_atom_sites_solution_secondary difmap
_audit_creation_method SHELXL-97
_cell_angle_alpha 109.644(5)
_cell_angle_beta 99.080(5)
_cell_angle_gamma 94.664(5)
_cell_formula_units_Z 2
_cell_length_a 11.938(5)
_cell_length_b 12.248(5)
_cell_length_c 17.642(5)
_cell_measurement_reflns_used 25
_cell_measurement_temperature 293(2)
_cell_measurement_theta_max 24.99
_cell_measurement_theta_min 2.01
_cell_volume 2373.8(15)
_computing_cell_refinement 'APEX II SYSTEM SOFTWARE PROGRAMS'
_computing_data_collection 'APEX II SYSTEM SOFTWARE PROGRAMS'
_computing_data_reduction 'APEXII (WINGX) '
_computing_molecular_graphics 'ORTEP3 (WINGX) '
_computing_publication_material 'SHELXL-97 (Sheldrick, 1997)'
_computing_structure_refinement 'SHELXL-97 (Sheldrick, 1997)'
_computing_structure_solution 'SHELXS-97 (Sheldrick, 1990)'
_diffrn_ambient_temperature 293(2)
_diffrn_measured_fraction_theta_full 0.972
_diffrn_measured_fraction_theta_max 0.972
_diffrn_measurement_device_type 'APEX II DIFFRACTOMETER'
_diffrn_measurement_method 'OMEGA TWOTHETA'
_diffrn_radiation_monochromator graphite
_diffrn_radiation_source 'fine-focus sealed tube'
_diffrn_radiation_type MoK\a
_diffrn_radiation_wavelength 0.71073
_diffrn_reflns_av_R_equivalents 0.0489
_diffrn_reflns_av_sigmaI/netI 0.0730
_diffrn_reflns_limit_h_max 11
_diffrn_reflns_limit_h_min -15
_diffrn_reflns_limit_k_max 16
_diffrn_reflns_limit_k_min -16
_diffrn_reflns_limit_l_max 23
_diffrn_reflns_limit_l_min -23
_diffrn_reflns_number 37728
_diffrn_reflns_theta_full 28.38
_diffrn_reflns_theta_max 28.38
_diffrn_reflns_theta_min 1.25
_exptl_absorpt_coefficient_mu 0.462
_exptl_absorpt_correction_T_max 0.912
_exptl_absorpt_correction_T_min 0.895
_exptl_absorpt_correction_type psi-scan
_exptl_absorpt_process_details
; 
North A.C.T., Phillips D.C. & Mathews F.S. (1968) Acta. Cryst. A24, 351
Number of psi-scan sets used was 4 Theta correction was applied. Averaged transmission function was used. No Fourier smoothing was applied.
;
_exptl_crystal_colour purple
_exptl_crystal_density_diffrn 1.326
_exptl_crystal_density_meas ?
_exptl_crystal_density_method 'not measured'
_exptl_crystal_description square
_exptl_crystal_F_000 984
_exptl_crystal_size_max 0.3
_exptl_crystal_size_mid 0.2
_exptl_crystal_size_min 0.2
_refine_diff_density_max 0.809
_refine_diff_density_min -0.540
_refine_diff_density_rms 0.186
_refine_ls_extinction_coef 0.0240(19)
_refine_ls_extinction_expression Fc^*^=kFc[1+0.001xFc^2^\l^3^/sin(2\q)]^-1/4^
_refine_ls_extinction_method SHELXL
_refine_ls_goodness_of_fit_ref 1.033
_refine_ls_hydrogen_treatment mixed
_refine_ls_matrix_type full
_refine_ls_number_parameters 632
_refine_ls_number_reflns 11581
_refine_ls_number_restraints 0
_refine_ls_restrained_S_all 1.033
_refine_ls_R_factor_all 0.1337
_refine_ls_R_factor_gt 0.0615
_refine_ls_shift/su_max 0.005
_refine_ls_shift/su_mean 0.001
_refine_ls_structure_factor_coef Fsqd
_refine_ls_weighting_details 'calc w=1/[\s^2^(Fo^2^)+(0.1027P)^2^+0.0000P] where P=(Fo^2^+2Fc^2^)/3'
_refine_ls_weighting_scheme calc
_refine_ls_wR_factor_gt 0.1511
_refine_ls_wR_factor_ref 0.1949
_reflns_number_gt 6207
_reflns_number_total 11581
_reflns_threshold_expression >2sigma(I)
_cod_data_source_file ic501259g_si_002.cif
_cod_data_source_block shelxl
_cod_depositor_comments
;
The following automatic conversions were performed:

'_symmetry_cell_setting' value 'Triclinic' changed to 'triclinic'
according to
/home/saulius/struct/COD-crude-data--automatic-downloads/rss-feeds/ACS/lib/dictionaries/cif_core.dic
dictionary named 'cif_core.dic' version 2.4.2 from 2011-04-26.

Automatic conversion script
Id: cif_fix_values 2935 2014-11-11 08:27:57Z andrius 

The following automatic conversions were performed:

'_exptl_crystal_density_meas' value 'not measured' was changed to '?'
- the value is perceived as not measured.

Automatic conversion script
Id: cif_fix_values 3008 2015-01-20 13:52:24Z robertas 
;
_cod_database_code 4341724

loop_
_symmetry_equiv_pos_as_xyz
'x, y, z'
'-x, -y, -z'

loop_
_atom_site_label
_atom_site_type_symbol
_atom_site_fract_x
_atom_site_fract_y
_atom_site_fract_z
_atom_site_U_iso_or_equiv
_atom_site_adp_type
_atom_site_occupancy
_atom_site_symmetry_multiplicity
_atom_site_calc_flag
_atom_site_refinement_flags
C1 C 0.5315(3) 0.2548(3) 0.2340(2) 0.0554(8) Uani 1 1 d .
C2 C 0.6257(3) 0.2706(3) 0.1926(2) 0.0606(9) Uani 1 1 d .
C3 C 0.6797(4) 0.3793(3) 0.1845(3) 0.0821(13) Uani 1 1 d .
C4 C 0.7797(4) 0.4471(4) 0.2394(4) 0.1130(18) Uani 1 1 d .
H4 H 0.8137 0.4240 0.2816 0.136 Uiso 1 1 calc R
C5 C 0.8283(6) 0.5492(5) 0.2306(6) 0.165(3) Uani 1 1 d .
H5 H 0.8921 0.5985 0.2668 0.198 Uiso 1 1 calc R
C6 C 0.7691(13) 0.5709(9) 0.1592(8) 0.221(7) Uani 1 1 d .
H6 H 0.7968 0.6401 0.1530 0.265 Uiso 1 1 calc R
C7 C 0.6854(13) 0.5080(7) 0.1047(6) 0.217(7) Uani 1 1 d .
H7 H 0.6594 0.5239 0.0575 0.260 Uiso 1 1 calc R
C8 C 0.6327(7) 0.4095(4) 0.1206(3) 0.138(3) Uani 1 1 d .
H8 H 0.5649 0.3659 0.0862 0.165 Uiso 1 1 calc R
C9 C 0.6520(3) 0.1627(3) 0.1542(2) 0.0568(8) Uani 1 1 d .
C10 C 0.7474(3) 0.1432(3) 0.1085(2) 0.0595(9) Uani 1 1 d .
C11 C 0.7362(4) 0.1469(4) 0.0311(3) 0.0938(14) Uani 1 1 d .
H11 H 0.6659 0.1576 0.0053 0.113 Uiso 1 1 calc R
C12 C 0.8266(5) 0.1351(5) -0.0098(3) 0.1057(16) Uani 1 1 d .
H12 H 0.8166 0.1366 -0.0627 0.127 Uiso 1 1 calc R
C13 C 0.9293(5) 0.1214(3) 0.0272(3) 0.0922(15) Uani 1 1 d .
H13 H 0.9900 0.1131 -0.0004 0.111 Uiso 1 1 calc R
C14 C 0.9443(4) 0.1197(4) 0.1037(3) 0.0896(14) Uani 1 1 d .
H14 H 1.0157 0.1108 0.1290 0.108 Uiso 1 1 calc R
C15 C 0.8528(4) 0.1313(3) 0.1460(3) 0.0742(11) Uani 1 1 d .
H15 H 0.8640 0.1309 0.1993 0.089 Uiso 1 1 calc R
C16 C 0.5723(3) 0.0778(3) 0.16900(19) 0.0545(8) Uani 1 1 d .
C17 C 0.5651(3) -0.0440(3) 0.13817(19) 0.0541(8) Uani 1 1 d .
C18 C 0.6456(3) -0.1023(3) 0.0844(2) 0.0565(8) Uani 1 1 d .
C19 C 0.6217(4) -0.1229(4) 0.0015(2) 0.0921(14) Uani 1 1 d .
H19 H 0.5592 -0.0951 -0.0207 0.111 Uiso 1 1 calc R
C20 C 0.6904(5) -0.1851(5) -0.0490(3) 0.1062(17) Uani 1 1 d .
H20 H 0.6734 -0.1998 -0.1051 0.127 Uiso 1 1 calc R
C21 C 0.7817(5) -0.2241(4) -0.0168(4) 0.0991(16) Uani 1 1 d .
H21 H 0.8267 -0.2667 -0.0511 0.119 Uiso 1 1 calc R
C22 C 0.8089(4) -0.2022(4) 0.0646(4) 0.0953(15) Uani 1 1 d .
H22 H 0.8734 -0.2275 0.0865 0.114 Uiso 1 1 calc R
C23 C 0.7394(4) -0.1416(4) 0.1152(3) 0.0762(11) Uani 1 1 d .
H23 H 0.7572 -0.1275 0.1712 0.091 Uiso 1 1 calc R
C24 C 0.4830(3) -0.1242(3) 0.14973(19) 0.0544(8) Uani 1 1 d .
C25 C 0.4739(3) -0.2496(3) 0.1122(2) 0.0638(9) Uani 1 1 d .
H25 H 0.5215 -0.2903 0.0793 0.077 Uiso 1 1 calc R
C26 C 0.3843(3) -0.2967(3) 0.1335(2) 0.0634(9) Uani 1 1 d .
H26 H 0.3584 -0.3762 0.1181 0.076 Uiso 1 1 calc R
C27 C 0.3352(3) -0.2022(3) 0.18437(19) 0.0565(8) Uani 1 1 d .
C28 C 0.2362(3) -0.2159(3) 0.21470(19) 0.0548(8) Uani 1 1 d .
C29 C 0.1783(3) -0.3389(3) 0.1951(2) 0.0603(9) Uani 1 1 d .
C30 C 0.1073(5) -0.3971(4) 0.1223(3) 0.116(2) Uani 1 1 d .
H30 H 0.0963 -0.3617 0.0831 0.139 Uiso 1 1 calc R
C31 C 0.0514(6) -0.5069(5) 0.1049(3) 0.140(3) Uani 1 1 d .
H31 H 0.0034 -0.5452 0.0540 0.168 Uiso 1 1 calc R
C32 C 0.0641(5) -0.5603(4) 0.1596(4) 0.0984(16) Uani 1 1 d .
H32 H 0.0247 -0.6347 0.1476 0.118 Uiso 1 1 calc R
C33 C 0.1330(5) -0.5062(5) 0.2304(4) 0.1155(18) Uani 1 1 d .
H33 H 0.1431 -0.5431 0.2688 0.139 Uiso 1 1 calc R
C34 C 0.1912(4) -0.3950(4) 0.2494(3) 0.1012(16) Uani 1 1 d .
H34 H 0.2399 -0.3585 0.3002 0.121 Uiso 1 1 calc R
C35 C 0.1814(3) -0.1246(3) 0.2583(2) 0.0556(8) Uani 1 1 d .
C36 C 0.0732(3) -0.1425(3) 0.2795(2) 0.0609(9) Uani 1 1 d .
H36 H 0.0300 -0.2139 0.2704 0.073 Uiso 1 1 calc R
C37 C 0.0458(3) -0.0354(3) 0.3151(2) 0.0590(9) Uani 1 1 d .
C38 C 0.1376(3) 0.0525(3) 0.31945(19) 0.0534(8) Uani 1 1 d .
C39 C 0.1467(3) 0.1751(3) 0.3563(2) 0.0538(8) Uani 1 1 d .
C40 C 0.0614(3) 0.2252(3) 0.4076(2) 0.0588(9) Uani 1 1 d .
C41 C 0.0511(3) 0.1965(3) 0.4763(2) 0.0638(9) Uani 1 1 d .
H41 H 0.0963 0.1446 0.4896 0.077 Uiso 1 1 calc R
C42 C -0.0256(4) 0.2441(4) 0.5250(3) 0.0817(12) Uani 1 1 d .
H42 H -0.0319 0.2234 0.5704 0.098 Uiso 1 1 calc R
C43 C -0.0909(4) 0.3199(4) 0.5074(3) 0.0999(16) Uani 1 1 d .
H43 H -0.1419 0.3518 0.5407 0.120 Uiso 1 1 calc R
C44 C -0.0824(4) 0.3503(4) 0.4395(3) 0.0979(15) Uani 1 1 d .
H44 H -0.1281 0.4023 0.4272 0.118 Uiso 1 1 calc R
C45 C -0.0063(3) 0.3037(3) 0.3900(3) 0.0761(11) Uani 1 1 d .
H45 H -0.0005 0.3252 0.3448 0.091 Uiso 1 1 calc R
C46 C 0.2346(3) 0.2542(3) 0.35102(19) 0.0537(8) Uani 1 1 d .
C47 C 0.2499(3) 0.3786(3) 0.3934(2) 0.0653(10) Uani 1 1 d .
H47 H 0.2035 0.4197 0.4274 0.078 Uiso 1 1 calc R
C48 C 0.3438(3) 0.4250(3) 0.3750(2) 0.0669(10) Uani 1 1 d .
H48 H 0.3745 0.5038 0.3938 0.080 Uiso 1 1 calc R
C49 C 0.3875(3) 0.3292(3) 0.3205(2) 0.0548(8) Uani 1 1 d .
C50 C 0.4843(3) 0.3447(3) 0.2865(2) 0.0548(8) Uani 1 1 d .
C51 C 0.5425(3) 0.4686(3) 0.3130(2) 0.0575(9) Uani 1 1 d .
C52 C 0.5119(4) 0.5439(3) 0.2730(2) 0.0703(10) Uani 1 1 d .
H52 H 0.4509 0.5184 0.2283 0.084 Uiso 1 1 calc R
C53 C 0.5692(4) 0.6561(3) 0.2976(3) 0.0806(12) Uani 1 1 d .
H53 H 0.5477 0.7047 0.2689 0.097 Uiso 1 1 calc R
C54 C 0.6560(4) 0.6955(4) 0.3631(3) 0.0901(14) Uani 1 1 d .
H54 H 0.6971 0.7698 0.3779 0.108 Uiso 1 1 calc R
C55 C 0.6841(5) 0.6258(4) 0.4083(3) 0.1107(18) Uani 1 1 d .
H55 H 0.7407 0.6546 0.4557 0.133 Uiso 1 1 calc R
C56 C 0.6275(4) 0.5128(4) 0.3825(3) 0.0863(13) Uani 1 1 d .
H56 H 0.6473 0.4655 0.4127 0.104 Uiso 1 1 calc R
C57 C 0.4801(4) 0.1467(4) 0.4535(2) 0.0838(13) Uani 1 1 d .
H57 H 0.4131 0.1802 0.4577 0.101 Uiso 1 1 calc R
C58 C 0.5563(4) 0.1635(5) 0.5247(3) 0.1090(18) Uani 1 1 d .
H58 H 0.5406 0.2068 0.5754 0.131 Uiso 1 1 calc R
C59 C 0.6559(4) 0.1156(4) 0.5200(3) 0.0954(14) Uani 1 1 d .
H59 H 0.7085 0.1236 0.5671 0.115 Uiso 1 1 calc R
C60 C 0.6750(4) 0.0560(4) 0.4443(3) 0.0938(14) Uani 1 1 d .
H60 H 0.7432 0.0252 0.4386 0.113 Uiso 1 1 calc R
C61 C 0.5939(4) 0.0412(4) 0.3763(2) 0.0760(11) Uani 1 1 d .
H61 H 0.6078 -0.0022 0.3251 0.091 Uiso 1 1 calc R
N1 N 0.5004(2) 0.1377(2) 0.21713(16) 0.0556(7) Uani 1 1 d .
N2 N 0.3976(2) -0.0970(2) 0.19413(16) 0.0561(7) Uani 1 1 d .
N3 N 0.2201(2) -0.0061(2) 0.28381(16) 0.0542(7) Uani 1 1 d .
N4 N 0.3209(2) 0.2257(2) 0.30730(16) 0.0555(7) Uani 1 1 d .
N5 N -0.0683(3) -0.0244(3) 0.3337(2) 0.0742(9) Uani 1 1 d .
N6 N 0.4959(2) 0.0859(2) 0.37951(16) 0.0580(7) Uani 1 1 d .
O1 O -0.1238(2) 0.0435(3) 0.31313(18) 0.0874(8) Uani 1 1 d .
O2 O -0.1059(3) -0.0887(3) 0.3672(3) 0.1258(14) Uani 1 1 d .
Ni1 Ni 0.37830(3) 0.06691(3) 0.26821(2) 0.04527(17) Uani 1 1 d .

loop_
_atom_site_aniso_label
_atom_site_aniso_U_11
_atom_site_aniso_U_22
_atom_site_aniso_U_33
_atom_site_aniso_U_23
_atom_site_aniso_U_13
_atom_site_aniso_U_12
C1 0.062(2) 0.0514(18) 0.0575(19) 0.0200(15) 0.0220(17) 0.0102(16)
C2 0.067(2) 0.057(2) 0.065(2) 0.0243(16) 0.0262(19) 0.0096(17)
C3 0.101(3) 0.062(2) 0.111(3) 0.041(2) 0.067(3) 0.027(2)
C4 0.082(4) 0.078(3) 0.194(6) 0.058(3) 0.050(4) 0.008(3)
C5 0.118(5) 0.085(4) 0.295(10) 0.049(5) 0.105(6) -0.004(3)
C6 0.39(2) 0.144(8) 0.278(14) 0.150(9) 0.260(15) 0.148(11)
C7 0.44(2) 0.101(6) 0.155(8) 0.049(5) 0.163(11) 0.077(8)
C8 0.272(8) 0.081(3) 0.098(4) 0.051(3) 0.087(5) 0.053(4)
C9 0.061(2) 0.0582(19) 0.0593(19) 0.0256(16) 0.0233(18) 0.0119(16)
C10 0.060(2) 0.0548(19) 0.072(2) 0.0270(17) 0.0256(19) 0.0112(16)
C11 0.089(3) 0.135(4) 0.085(3) 0.057(3) 0.042(3) 0.041(3)
C12 0.108(4) 0.132(4) 0.107(4) 0.057(3) 0.064(3) 0.034(3)
C13 0.099(4) 0.061(2) 0.132(4) 0.032(3) 0.071(4) 0.013(2)
C14 0.059(3) 0.075(3) 0.138(4) 0.036(3) 0.033(3) 0.015(2)
C15 0.074(3) 0.069(2) 0.088(3) 0.032(2) 0.028(2) 0.018(2)
C16 0.061(2) 0.0532(18) 0.0533(18) 0.0187(15) 0.0214(17) 0.0123(16)
C17 0.058(2) 0.0557(19) 0.0525(18) 0.0182(15) 0.0193(16) 0.0154(16)
C18 0.057(2) 0.0470(17) 0.067(2) 0.0170(15) 0.0237(18) 0.0088(16)
C19 0.082(3) 0.131(4) 0.062(2) 0.021(2) 0.029(2) 0.033(3)
C20 0.094(4) 0.141(5) 0.070(3) 0.008(3) 0.038(3) 0.024(3)
C21 0.094(4) 0.076(3) 0.123(4) 0.010(3) 0.064(3) 0.016(3)
C22 0.088(3) 0.091(3) 0.133(4) 0.050(3) 0.056(3) 0.044(3)
C23 0.072(3) 0.085(3) 0.084(3) 0.037(2) 0.026(2) 0.024(2)
C24 0.060(2) 0.0517(18) 0.0533(18) 0.0175(14) 0.0176(17) 0.0102(16)
C25 0.079(3) 0.0556(19) 0.062(2) 0.0186(16) 0.031(2) 0.0169(18)
C26 0.075(3) 0.0455(18) 0.068(2) 0.0149(16) 0.025(2) 0.0074(17)
C27 0.069(2) 0.0450(17) 0.0533(18) 0.0124(14) 0.0185(17) 0.0083(16)
C28 0.062(2) 0.0451(17) 0.0548(18) 0.0129(14) 0.0155(17) 0.0042(15)
C29 0.069(2) 0.0452(17) 0.069(2) 0.0161(16) 0.0269(19) 0.0107(16)
C30 0.184(6) 0.064(3) 0.072(3) 0.018(2) -0.012(3) -0.038(3)
C31 0.215(7) 0.071(3) 0.093(4) 0.006(3) -0.001(4) -0.047(4)
C32 0.116(4) 0.049(2) 0.127(4) 0.019(3) 0.048(4) 0.005(2)
C33 0.124(5) 0.089(4) 0.144(5) 0.070(4) 0.007(4) -0.015(3)
C34 0.106(4) 0.090(3) 0.113(4) 0.062(3) -0.005(3) -0.018(3)
C35 0.059(2) 0.0488(18) 0.0578(19) 0.0156(15) 0.0160(17) 0.0050(15)
C36 0.062(2) 0.0525(19) 0.064(2) 0.0147(16) 0.0153(18) -0.0005(16)
C37 0.051(2) 0.058(2) 0.068(2) 0.0191(17) 0.0205(18) 0.0060(16)
C38 0.054(2) 0.0534(18) 0.0562(18) 0.0205(15) 0.0182(16) 0.0098(15)
C39 0.051(2) 0.0557(18) 0.0585(19) 0.0221(15) 0.0162(16) 0.0133(15)
C40 0.054(2) 0.0516(18) 0.071(2) 0.0185(16) 0.0194(18) 0.0105(16)
C41 0.064(2) 0.062(2) 0.064(2) 0.0179(17) 0.0194(19) 0.0073(17)
C42 0.088(3) 0.076(3) 0.083(3) 0.022(2) 0.041(2) 0.010(2)
C43 0.100(4) 0.084(3) 0.126(4) 0.028(3) 0.067(3) 0.028(3)
C44 0.084(3) 0.082(3) 0.143(4) 0.040(3) 0.051(3) 0.044(3)
C45 0.070(3) 0.071(2) 0.100(3) 0.039(2) 0.031(2) 0.022(2)
C46 0.058(2) 0.0482(17) 0.0604(19) 0.0199(15) 0.0230(17) 0.0132(15)
C47 0.072(3) 0.0502(19) 0.081(2) 0.0205(17) 0.038(2) 0.0148(17)
C48 0.076(3) 0.0471(18) 0.082(2) 0.0181(17) 0.035(2) 0.0119(17)
C49 0.057(2) 0.0475(17) 0.063(2) 0.0195(15) 0.0199(17) 0.0110(15)
C50 0.062(2) 0.0448(17) 0.0601(19) 0.0174(14) 0.0197(17) 0.0082(15)
C51 0.062(2) 0.0529(19) 0.062(2) 0.0203(16) 0.0239(19) 0.0089(16)
C52 0.077(3) 0.056(2) 0.073(2) 0.0221(18) 0.007(2) 0.0068(19)
C53 0.106(4) 0.057(2) 0.079(3) 0.024(2) 0.017(3) 0.012(2)
C54 0.104(4) 0.063(3) 0.096(3) 0.024(2) 0.021(3) -0.012(2)
C55 0.111(4) 0.094(3) 0.112(4) 0.044(3) -0.012(3) -0.038(3)
C56 0.079(3) 0.088(3) 0.091(3) 0.048(3) -0.008(2) -0.017(2)
C57 0.075(3) 0.107(3) 0.063(2) 0.012(2) 0.022(2) 0.038(2)
C58 0.095(4) 0.149(5) 0.058(3) 0.001(3) 0.013(3) 0.037(3)
C59 0.081(3) 0.118(4) 0.068(3) 0.014(3) 0.000(2) 0.019(3)
C60 0.073(3) 0.115(4) 0.089(3) 0.026(3) 0.015(3) 0.031(3)
C61 0.073(3) 0.090(3) 0.062(2) 0.017(2) 0.016(2) 0.030(2)
N1 0.0599(18) 0.0495(15) 0.0583(16) 0.0155(12) 0.0220(14) 0.0089(13)
N2 0.0607(18) 0.0504(15) 0.0584(16) 0.0161(12) 0.0232(14) 0.0061(13)
N3 0.0579(18) 0.0452(14) 0.0596(16) 0.0140(12) 0.0207(14) 0.0102(12)
N4 0.0563(17) 0.0497(15) 0.0650(16) 0.0213(13) 0.0222(14) 0.0080(13)
N5 0.064(2) 0.064(2) 0.094(2) 0.0249(18) 0.0229(19) 0.0090(17)
N6 0.0569(18) 0.0583(16) 0.0581(16) 0.0144(13) 0.0205(14) 0.0136(14)
O1 0.0678(19) 0.090(2) 0.105(2) 0.0363(17) 0.0114(16) 0.0179(16)
O2 0.112(3) 0.104(2) 0.221(4) 0.096(3) 0.104(3) 0.037(2)
Ni1 0.0501(3) 0.0384(2) 0.0483(3) 0.01229(16) 0.01875(19) 0.00780(17)

loop_
_atom_type_symbol
_atom_type_description
_atom_type_scat_dispersion_real
_atom_type_scat_dispersion_imag
_atom_type_scat_source
C C 0.0033 0.0016 'International Tables Vol C Tables 4.2.6.8 and 6.1.1.4'
H H 0.0000 0.0000 'International Tables Vol C Tables 4.2.6.8 and 6.1.1.4'
N N 0.0061 0.0033 'International Tables Vol C Tables 4.2.6.8 and 6.1.1.4'
O O 0.0106 0.0060 'International Tables Vol C Tables 4.2.6.8 and 6.1.1.4'
Ni Ni 0.3393 1.1124 'International Tables Vol C Tables 4.2.6.8 and 6.1.1.4'

loop_
_geom_angle_atom_site_label_1
_geom_angle_atom_site_label_2
_geom_angle_atom_site_label_3
_geom_angle
N1 C1 C50 124.8(3)
N1 C1 C2 109.3(3)
C50 C1 C2 125.9(3)
C9 C2 C1 107.1(3)
C9 C2 C3 123.3(3)
C1 C2 C3 129.4(3)
C8 C3 C4 120.2(5)
C8 C3 C2 118.3(5)
C4 C3 C2 121.5(4)
C5 C4 C3 120.3(6)
C4 C5 C6 113.6(8)
C7 C6 C5 128.4(11)
C6 C7 C8 115.4(12)
C3 C8 C7 121.5(8)
C2 C9 C16 107.2(3)
C2 C9 C10 123.0(3)
C16 C9 C10 129.8(3)
C11 C10 C15 117.9(4)
C11 C10 C9 121.5(4)
C15 C10 C9 120.3(3)
C10 C11 C12 121.6(5)
C13 C12 C11 119.9(5)
C14 C13 C12 120.3(4)
C13 C14 C15 120.5(5)
C10 C15 C14 119.8(4)
N1 C16 C17 124.2(3)
N1 C16 C9 108.9(3)
C17 C16 C9 126.9(3)
C16 C17 C24 125.7(3)
C16 C17 C18 120.7(3)
C24 C17 C18 113.6(3)
C23 C18 C19 118.3(4)
C23 C18 C17 121.4(3)
C19 C18 C17 120.1(3)
C18 C19 C20 120.2(5)
C21 C20 C19 119.9(5)
C20 C21 C22 121.0(4)
C21 C22 C23 119.2(5)
C18 C23 C22 121.2(4)
N2 C24 C17 126.7(3)
N2 C24 C25 109.4(3)
C17 C24 C25 123.8(3)
C26 C25 C24 107.4(3)
C25 C26 C27 107.7(3)
N2 C27 C28 125.8(3)
N2 C27 C26 109.3(3)
C28 C27 C26 124.8(3)
C27 C28 C35 125.6(3)
C27 C28 C29 117.7(3)
C35 C28 C29 116.6(3)
C30 C29 C34 116.6(4)
C30 C29 C28 120.8(3)
C34 C29 C28 122.6(4)
C29 C30 C31 121.3(5)
C32 C31 C30 121.2(5)
C33 C32 C31 118.7(5)
C32 C33 C34 121.2(5)
C29 C34 C33 120.9(5)
N3 C35 C28 126.3(3)
N3 C35 C36 109.9(3)
C28 C35 C36 123.7(3)
C37 C36 C35 106.2(3)
C36 C37 C38 109.5(3)
C36 C37 N5 119.3(3)
C38 C37 N5 130.8(3)
N3 C38 C39 125.0(3)
N3 C38 C37 106.9(3)
C39 C38 C37 128.0(3)
C46 C39 C38 123.8(3)
C46 C39 C40 117.4(3)
C38 C39 C40 118.7(3)
C45 C40 C41 118.2(3)
C45 C40 C39 121.6(3)
C41 C40 C39 120.2(3)
C42 C41 C40 120.7(4)
C43 C42 C41 120.7(4)
C42 C43 C44 119.8(4)
C43 C44 C45 120.5(4)
C44 C45 C40 120.1(4)
N4 C46 C39 126.2(3)
N4 C46 C47 109.5(3)
C39 C46 C47 124.3(3)
C48 C47 C46 107.4(3)
C47 C48 C49 106.9(3)
N4 C49 C50 127.0(3)
N4 C49 C48 109.9(3)
C50 C49 C48 123.1(3)
C1 C50 C49 125.6(3)
C1 C50 C51 118.8(3)
C49 C50 C51 115.5(3)
C52 C51 C56 117.1(3)
C52 C51 C50 123.1(3)
C56 C51 C50 119.7(3)
C51 C52 C53 121.6(4)
C54 C53 C52 120.2(4)
C53 C54 C55 120.0(4)
C54 C55 C56 119.4(5)
C51 C56 C55 121.5(4)
N6 C57 C58 124.1(4)
C57 C58 C59 118.9(4)
C60 C59 C58 117.7(4)
C59 C60 C61 119.8(4)
N6 C61 C60 123.4(4)
C1 N1 C16 107.6(3)
C1 N1 Ni1 125.0(2)
C16 N1 Ni1 127.0(2)
C24 N2 C27 106.2(3)
C24 N2 Ni1 126.2(2)
C27 N2 Ni1 127.3(2)
C38 N3 C35 107.4(3)
C38 N3 Ni1 127.7(2)
C35 N3 Ni1 124.9(2)
C49 N4 C46 106.2(3)
C49 N4 Ni1 122.8(2)
C46 N4 Ni1 127.2(2)
O1 N5 O2 122.8(4)
O1 N5 C37 119.7(3)
O2 N5 C37 117.5(3)
C57 N6 C61 115.9(3)
C57 N6 Ni1 123.4(3)
C61 N6 Ni1 120.5(2)
N4 Ni1 N2 160.68(11)
N4 Ni1 N1 89.80(10)
N2 Ni1 N1 88.64(10)
N4 Ni1 N3 86.61(10)
N2 Ni1 N3 88.67(10)
N1 Ni1 N3 161.13(11)
N4 Ni1 N6 98.38(11)
N2 Ni1 N6 100.94(11)
N1 Ni1 N6 95.10(11)
N3 Ni1 N6 103.75(10)

loop_
_geom_bond_atom_site_label_1
_geom_bond_atom_site_label_2
_geom_bond_distance
C1 N1 1.369(4)
C1 C50 1.402(4)
C1 C2 1.468(4)
C2 C9 1.355(5)
C2 C3 1.492(5)
C3 C8 1.355(7)
C3 C4 1.409(7)
C4 C5 1.402(7)
C5 C6 1.461(13)
C6 C7 1.261(19)
C7 C8 1.446(11)
C9 C16 1.467(4)
C9 C10 1.487(5)
C10 C11 1.368(5)
C10 C15 1.369(5)
C11 C12 1.381(6)
C12 C13 1.345(7)
C13 C14 1.340(6)
C14 C15 1.408(5)
C16 N1 1.382(4)
C16 C17 1.396(4)
C17 C24 1.418(4)
C17 C18 1.509(4)
C18 C23 1.360(5)
C18 C19 1.376(5)
C19 C20 1.387(6)
C20 C21 1.345(7)
C21 C22 1.349(7)
C22 C23 1.388(6)
C24 N2 1.376(4)
C24 C25 1.440(4)
C25 C26 1.338(5)
C26 C27 1.437(4)
C27 N2 1.379(4)
C27 C28 1.393(5)
C28 C35 1.403(4)
C28 C29 1.507(4)
C29 C30 1.349(5)
C29 C34 1.352(5)
C30 C31 1.364(6)
C31 C32 1.333(7)
C32 C33 1.306(7)
C33 C34 1.384(6)
C35 N3 1.382(4)
C35 C36 1.420(5)
C36 C37 1.343(5)
C37 C38 1.446(4)
C37 N5 1.457(4)
C38 N3 1.374(4)
C38 C39 1.408(4)
C39 C46 1.405(5)
C39 C40 1.502(4)
C40 C45 1.387(5)
C40 C41 1.390(5)
C41 C42 1.384(5)
C42 C43 1.342(6)
C43 C44 1.383(6)
C44 C45 1.383(5)
C46 N4 1.380(4)
C46 C47 1.436(4)
C47 C48 1.350(5)
C48 C49 1.439(4)
C49 N4 1.369(4)
C49 C50 1.412(5)
C50 C51 1.500(4)
C51 C52 1.376(5)
C51 C56 1.378(5)
C52 C53 1.378(5)
C53 C54 1.345(6)
C54 C55 1.377(6)
C55 C56 1.381(6)
C57 N6 1.320(4)
C57 C58 1.371(6)
C58 C59 1.370(6)
C59 C60 1.356(6)
C60 C61 1.367(6)
C61 N6 1.332(5)
N1 Ni1 2.103(3)
N2 Ni1 2.049(3)
N3 Ni1 2.121(3)
N4 Ni1 2.048(3)
N5 O1 1.216(4)
N5 O2 1.229(4)
N6 Ni1 2.156(3)
